data_2019588
loop_
_publ_author_name
'Budanow, Alexandra'
'Sinke, Tanja'
'Lerner, Hans-Wolfram'
'Bolte, Michael'

_publ_section_title
;
 Packing considerations of 10-oxa-9-boraphenanthrene derivatives
;
_journal_coeditor_code SK3550
_journal_issue 7
_journal_name_full 'Acta Crystallographica Section C'
_journal_page_first 662
_journal_page_last 667
_journal_paper_doi 10.1107/S205322961401290X
_journal_volume 70
_journal_year 2014
_chemical_formula_iupac 'C12 H9 B O2'
_chemical_formula_moiety 'C12 H9 B O2'
_chemical_formula_sum 'C12 H9 B O2'
_chemical_formula_weight 196.00
_chemical_name_systematic
;
10-oxa-9-boraphenanthren-9-ol
;
_space_group_IT_number 14
_symmetry_cell_setting monoclinic
_symmetry_space_group_name_Hall '-P 2ybc'
_symmetry_space_group_name_H-M 'P 1 21/c 1'
_atom_sites_solution_hydrogens geom
_atom_sites_solution_primary direct
_atom_sites_solution_secondary difmap
_audit_creation_method SHELXL-97
_cell_angle_alpha 90.00
_cell_angle_beta 106.459(7)
_cell_angle_gamma 90.00
_cell_formula_units_Z 8
_cell_length_a 25.627(3)
_cell_length_b 5.1594(4)
_cell_length_c 14.7701(12)
_cell_measurement_reflns_used 11092
_cell_measurement_temperature 173(2)
_cell_measurement_theta_max 25.8
_cell_measurement_theta_min 2.8
_cell_volume 1872.9(3)
_computing_cell_refinement 'X-AREA (Stoe & Cie, 2001)'
_computing_data_collection 'X-AREA (Stoe & Cie, 2001)'
_computing_data_reduction 'X-AREA (Stoe & Cie, 2001)'
_computing_molecular_graphics 'XP (Sheldrick, 2008)'
_computing_publication_material 'publCIF (Westrip, 2010), SHELXL97 (Sheldrick, 2008) and PLATON (Spek, 2009)'
_computing_structure_refinement 'SHELXL97 (Sheldrick, 2008)'
_computing_structure_solution 'SHELXS97 (Sheldrick, 2008)'
_diffrn_ambient_temperature 173(2)
_diffrn_measured_fraction_theta_full 0.975
_diffrn_measured_fraction_theta_max 0.972
_diffrn_measurement_device_type 'Stoe IPDS II two-circle'
_diffrn_measurement_method \w
_diffrn_radiation_monochromator graphite
_diffrn_radiation_source 'fine-focus sealed tube'
_diffrn_radiation_type MoK\a
_diffrn_radiation_wavelength 0.71073
_diffrn_reflns_av_R_equivalents 0.0917
_diffrn_reflns_av_sigmaI/netI 0.0502
_diffrn_reflns_limit_h_max 28
_diffrn_reflns_limit_h_min -30
_diffrn_reflns_limit_k_max 6
_diffrn_reflns_limit_k_min -6
_diffrn_reflns_limit_l_max 15
_diffrn_reflns_limit_l_min -17
_diffrn_reflns_number 14607
_diffrn_reflns_theta_full 25.00
_diffrn_reflns_theta_max 25.36
_diffrn_reflns_theta_min 0.83
_diffrn_standards_number 0
_exptl_absorpt_coefficient_mu 0.092
_exptl_absorpt_correction_type none
_exptl_crystal_colour colourless
_exptl_crystal_density_diffrn 1.390
_exptl_crystal_density_method 'not measured'
_exptl_crystal_description plate
_exptl_crystal_F_000 816
_exptl_crystal_size_max 0.32
_exptl_crystal_size_mid 0.24
_exptl_crystal_size_min 0.13
_refine_diff_density_max 0.650
_refine_diff_density_min -0.334
_refine_ls_extinction_method none
_refine_ls_goodness_of_fit_ref 1.000
_refine_ls_hydrogen_treatment constr
_refine_ls_matrix_type full
_refine_ls_number_parameters 274
_refine_ls_number_reflns 3334
_refine_ls_number_restraints 0
_refine_ls_restrained_S_all 1.000
_refine_ls_R_factor_all 0.1038
_refine_ls_R_factor_gt 0.0906
_refine_ls_shift/su_max 0.000
_refine_ls_shift/su_mean 0.000
_refine_ls_structure_factor_coef Fsqd
_refine_ls_weighting_details 'calc w=1/[\s^2^(Fo^2^)+(0.1752P)^2^] where P=(Fo^2^+2Fc^2^)/3'
_refine_ls_weighting_scheme calc
_refine_ls_wR_factor_gt 0.2152
_refine_ls_wR_factor_ref 0.2304
_reflns_number_gt 2446
_reflns_number_total 3334
_reflns_threshold_expression I>2\s(I)
_cod_data_source_file sk3550sup1.cif
_cod_data_source_block Vb
_cod_depositor_comments 'Adding full bibliography for 2019586--2019589.cif.'
_cod_original_sg_symbol_H-M 'P 21/c'
_cod_database_code 2019588
_cod_database_fobs_code 2019588

loop_
_symmetry_equiv_pos_as_xyz
'x, y, z'
'-x, y+1/2, -z+1/2'
'-x, -y, -z'
'x, -y-1/2, z-1/2'

loop_
_atom_site_type_symbol
_atom_site_label
_atom_site_fract_x
_atom_site_fract_y
_atom_site_fract_z
_atom_site_U_iso_or_equiv
_atom_site_adp_type
_atom_site_calc_flag
_atom_site_refinement_flags
_atom_site_occupancy
_atom_site_symmetry_multiplicity
B B1 0.45822(18) 0.3199(8) 0.4191(4) 0.0531(11) Uani d . 1 1
O O1 0.43671(11) 0.1732(5) 0.4786(2) 0.0544(7) Uani d . 1 1
O O2 0.50917(11) 0.2669(5) 0.4148(3) 0.0611(8) Uani d . 1 1
H H2 0.5192 0.1230 0.4405 0.092 Uiso calc R 1 1
C C1 0.42282(16) 0.5375(7) 0.3600(3) 0.0527(9) Uani d . 1 1
C C2 0.37066(15) 0.5817(7) 0.3721(3) 0.0488(9) Uani d . 1 1
C C3 0.33857(17) 0.7773(7) 0.3192(3) 0.0540(10) Uani d . 1 1
H H3 0.3032 0.8070 0.3256 0.065 Uiso calc R 1 1
C C4 0.35693(18) 0.9279(7) 0.2581(3) 0.0604(11) Uani d . 1 1
H H4 0.3344 1.0616 0.2236 0.073 Uiso calc R 1 1
C C5 0.40872(19) 0.8862(7) 0.2460(3) 0.0612(11) Uani d . 1 1
H H5 0.4212 0.9904 0.2033 0.073 Uiso calc R 1 1
C C6 0.44123(18) 0.6927(8) 0.2967(3) 0.0585(10) Uani d . 1 1
H H6 0.4763 0.6636 0.2890 0.070 Uiso calc R 1 1
C C11 0.38517(15) 0.2231(7) 0.4881(3) 0.0484(9) Uani d . 1 1
C C12 0.35141(15) 0.4207(6) 0.4378(3) 0.0487(9) Uani d . 1 1
C C13 0.30071(16) 0.4488(7) 0.4554(3) 0.0545(10) Uani d . 1 1
H H13 0.2774 0.5851 0.4247 0.065 Uiso calc R 1 1
C C14 0.28315(17) 0.2885(8) 0.5149(3) 0.0566(10) Uani d . 1 1
H H14 0.2478 0.3097 0.5225 0.068 Uiso calc R 1 1
C C15 0.31741(18) 0.0950(7) 0.5642(3) 0.0595(10) Uani d . 1 1
H H15 0.3059 -0.0142 0.6067 0.071 Uiso calc R 1 1
C C16 0.36872(18) 0.0621(7) 0.5508(3) 0.0561(10) Uani d . 1 1
H H16 0.3924 -0.0694 0.5843 0.067 Uiso calc R 1 1
B B1A 0.04310(17) 0.3219(8) 0.4624(3) 0.0490(10) Uani d . 1 1
O O1A 0.06230(10) 0.1745(5) 0.54320(19) 0.0487(7) Uani d . 1 1
O O2A -0.00752(10) 0.2676(5) 0.4058(2) 0.0541(7) Uani d . 1 1
H H2A -0.0196 0.1350 0.4259 0.081 Uiso calc R 1 1
C C1A 0.07900(15) 0.5410(6) 0.4415(3) 0.0469(8) Uani d . 1 1
C C2A 0.13036(16) 0.5858(6) 0.5072(3) 0.0475(9) Uani d . 1 1
C C3A 0.16333(16) 0.7824(7) 0.4894(3) 0.0487(9) Uani d . 1 1
H H3A 0.1981 0.8123 0.5326 0.058 Uiso calc R 1 1
C C4A 0.14571(17) 0.9360(7) 0.4088(3) 0.0542(10) Uani d . 1 1
H H4A 0.1683 1.0715 0.3978 0.065 Uiso calc R 1 1
C C5A 0.09572(17) 0.8918(7) 0.3451(3) 0.0554(10) Uani d . 1 1
H H5A 0.0841 0.9958 0.2899 0.066 Uiso calc R 1 1
C C6A 0.06233(16) 0.6974(7) 0.3607(3) 0.0529(9) Uani d . 1 1
H H6A 0.0278 0.6693 0.3165 0.063 Uiso calc R 1 1
C C11A 0.11276(14) 0.2229(6) 0.6064(3) 0.0429(9) Uani d . 1 1
C C12A 0.14670(14) 0.4190(6) 0.5919(3) 0.0437(8) Uani d . 1 1
C C13A 0.19703(16) 0.4449(7) 0.6611(3) 0.0513(9) Uani d . 1 1
H H13A 0.2209 0.5801 0.6549 0.062 Uiso calc R 1 1
C C14A 0.21292(16) 0.2793(7) 0.7384(3) 0.0524(10) Uani d . 1 1
H H14A 0.2476 0.2977 0.7832 0.063 Uiso calc R 1 1
C C15A 0.17764(17) 0.0889(7) 0.7488(3) 0.0550(9) Uani d . 1 1
H H15A 0.1879 -0.0238 0.8017 0.066 Uiso calc R 1 1
C C16A 0.12788(16) 0.0588(7) 0.6840(3) 0.0518(9) Uani d . 1 1
H H16A 0.1038 -0.0737 0.6920 0.062 Uiso calc R 1 1

loop_
_atom_site_aniso_label
_atom_site_aniso_U_11
_atom_site_aniso_U_22
_atom_site_aniso_U_33
_atom_site_aniso_U_12
_atom_site_aniso_U_13
_atom_site_aniso_U_23
B1 0.047(2) 0.051(2) 0.057(3) 0.0027(18) 0.009(2) -0.004(2)
O1 0.0481(16) 0.0524(15) 0.0595(18) 0.0071(11) 0.0101(14) 0.0034(12)
O2 0.0481(16) 0.0583(15) 0.076(2) 0.0092(11) 0.0169(17) 0.0094(14)
C1 0.057(2) 0.0479(18) 0.051(2) -0.0006(16) 0.011(2) -0.0046(16)
C2 0.048(2) 0.0461(17) 0.048(2) 0.0037(15) 0.0067(18) -0.0038(15)
C3 0.052(2) 0.0499(18) 0.055(3) 0.0065(15) 0.007(2) -0.0001(17)
C4 0.067(3) 0.0513(19) 0.055(3) 0.0095(18) 0.005(2) -0.0019(17)
C5 0.073(3) 0.0493(19) 0.060(3) -0.0042(17) 0.018(2) -0.0011(18)
C6 0.063(3) 0.055(2) 0.059(3) 0.0009(18) 0.019(2) 0.0007(19)
C11 0.048(2) 0.0446(17) 0.050(2) 0.0000(14) 0.0089(19) -0.0040(15)
C12 0.048(2) 0.0434(17) 0.051(2) 0.0032(14) 0.0076(18) -0.0038(16)
C13 0.053(2) 0.0503(18) 0.055(2) 0.0037(15) 0.0077(19) -0.0055(17)
C14 0.048(2) 0.067(2) 0.055(3) -0.0032(18) 0.015(2) -0.0062(18)
C15 0.068(3) 0.056(2) 0.058(3) -0.0071(18) 0.023(2) -0.0020(19)
C16 0.063(2) 0.0481(18) 0.055(2) 0.0024(17) 0.013(2) 0.0005(16)
B1A 0.046(2) 0.047(2) 0.054(3) 0.0052(17) 0.014(2) -0.0037(18)
O1A 0.0457(15) 0.0466(13) 0.0511(16) -0.0035(10) 0.0094(12) 0.0007(11)
O2A 0.0480(15) 0.0478(13) 0.0608(19) -0.0040(11) 0.0061(15) 0.0059(12)
C1A 0.050(2) 0.0406(16) 0.051(2) 0.0029(14) 0.0158(18) -0.0015(15)
C2A 0.053(2) 0.0384(16) 0.053(2) 0.0001(14) 0.0180(18) -0.0041(15)
C3A 0.051(2) 0.0467(17) 0.050(2) -0.0061(15) 0.017(2) -0.0023(15)
C4A 0.065(3) 0.0436(17) 0.060(3) -0.0027(16) 0.027(2) 0.0023(16)
C5A 0.069(3) 0.0445(17) 0.055(2) 0.0043(16) 0.021(2) 0.0056(17)
C6A 0.055(2) 0.0508(18) 0.052(2) 0.0025(16) 0.0131(19) 0.0004(17)
C11A 0.037(2) 0.0417(16) 0.049(2) -0.0016(13) 0.0113(17) -0.0061(14)
C12A 0.046(2) 0.0389(16) 0.047(2) -0.0007(13) 0.0132(17) -0.0022(14)
C13A 0.052(2) 0.0458(17) 0.056(2) -0.0076(15) 0.0154(19) -0.0026(16)
C14A 0.050(2) 0.0558(19) 0.050(2) -0.0048(15) 0.0106(19) -0.0043(16)
C15A 0.063(2) 0.0461(18) 0.054(2) -0.0042(16) 0.014(2) 0.0005(16)
C16A 0.056(2) 0.0435(17) 0.057(2) -0.0063(15) 0.017(2) -0.0011(16)

loop_
_atom_type_symbol
_atom_type_description
_atom_type_scat_dispersion_real
_atom_type_scat_dispersion_imag
_atom_type_scat_source
C C 0.0033 0.0016 'International Tables Vol C Tables 4.2.6.8 and 6.1.1.4'
H H 0.0000 0.0000 'International Tables Vol C Tables 4.2.6.8 and 6.1.1.4'
B B 0.0013 0.0007 'International Tables Vol C Tables 4.2.6.8 and 6.1.1.4'
O O 0.0106 0.0060 'International Tables Vol C Tables 4.2.6.8 and 6.1.1.4'

loop_
_geom_angle_atom_site_label_1
_geom_angle_atom_site_label_2
_geom_angle_atom_site_label_3
_geom_angle
O2 B1 O1 118.8(4)
O2 B1 C1 122.7(4)
O1 B1 C1 118.6(3)
B1 O1 C11 121.5(3)
B1 O2 H2 109.5
C6 C1 C2 119.8(4)
C6 C1 B1 122.2(4)
C2 C1 B1 118.0(3)
C3 C2 C1 118.3(4)
C3 C2 C12 121.7(4)
C1 C2 C12 119.9(3)
C4 C3 C2 121.4(4)
C4 C3 H3 119.3
C2 C3 H3 119.3
C3 C4 C5 120.7(4)
C3 C4 H4 119.7
C5 C4 H4 119.7
C6 C5 C4 119.3(4)
C6 C5 H5 120.4
C4 C5 H5 120.4
C5 C6 C1 120.5(4)
C5 C6 H6 119.7
C1 C6 H6 119.7
O1 C11 C16 115.5(3)
O1 C11 C12 122.7(4)
C16 C11 C12 121.8(4)
C13 C12 C11 116.1(4)
C13 C12 C2 124.6(3)
C11 C12 C2 119.3(4)
C14 C13 C12 123.1(4)
C14 C13 H13 118.5
C12 C13 H13 118.5
C13 C14 C15 119.6(4)
C13 C14 H14 120.2
C15 C14 H14 120.2
C14 C15 C16 119.6(4)
C14 C15 H15 120.2
C16 C15 H15 120.2
C15 C16 C11 119.7(4)
C15 C16 H16 120.1
C11 C16 H16 120.1
O2A B1A O1A 117.5(4)
O2A B1A C1A 123.2(4)
O1A B1A C1A 119.3(4)
B1A O1A C11A 121.2(3)
B1A O2A H2A 109.5
C6A C1A C2A 119.3(3)
C6A C1A B1A 122.4(4)
C2A C1A B1A 118.3(3)
C3A C2A C1A 119.1(4)
C3A C2A C12A 122.8(4)
C1A C2A C12A 118.0(3)
C2A C3A C4A 120.5(4)
C2A C3A H3A 119.7
C4A C3A H3A 119.7
C5A C4A C3A 120.2(4)
C5A C4A H4A 119.9
C3A C4A H4A 119.9
C4A C5A C6A 120.4(4)
C4A C5A H5A 119.8
C6A C5A H5A 119.8
C5A C6A C1A 120.5(4)
C5A C6A H6A 119.8
C1A C6A H6A 119.8
O1A C11A C16A 115.8(3)
O1A C11A C12A 122.2(4)
C16A C11A C12A 122.0(4)
C11A C12A C13A 116.2(3)
C11A C12A C2A 121.0(4)
C13A C12A C2A 122.8(3)
C14A C13A C12A 122.2(3)
C14A C13A H13A 118.9
C12A C13A H13A 118.9
C15A C14A C13A 118.8(4)
C15A C14A H14A 120.6
C13A C14A H14A 120.6
C16A C15A C14A 121.0(4)
C16A C15A H15A 119.5
C14A C15A H15A 119.5
C15A C16A C11A 119.6(3)
C15A C16A H16A 120.2
C11A C16A H16A 120.2

loop_
_geom_bond_atom_site_label_1
_geom_bond_atom_site_label_2
_geom_bond_distance
B1 O2 1.353(5)
B1 O1 1.387(6)
B1 C1 1.548(6)
O1 C11 1.391(5)
O2 H2 0.8400
C1 C6 1.410(6)
C1 C2 1.416(5)
C2 C3 1.393(5)
C2 C12 1.465(6)
C3 C4 1.371(6)
C3 H3 0.9500
C4 C5 1.405(6)
C4 H4 0.9500
C5 C6 1.378(6)
C5 H5 0.9500
C6 H6 0.9500
C11 C16 1.395(6)
C11 C12 1.406(5)
C12 C13 1.403(5)
C13 C14 1.372(6)
C13 H13 0.9500
C14 C15 1.391(6)
C14 H14 0.9500
C15 C16 1.394(6)
C15 H15 0.9500
C16 H16 0.9500
B1A O2A 1.359(5)
B1A O1A 1.382(5)
B1A C1A 1.543(6)
O1A C11A 1.386(4)
O2A H2A 0.8400
C1A C6A 1.403(6)
C1A C2A 1.415(6)
C2A C3A 1.392(5)
C2A C12A 1.478(5)
C3A C4A 1.395(6)
C3A H3A 0.9500
C4A C5A 1.377(6)
C4A H4A 0.9500
C5A C6A 1.380(6)
C5A H5A 0.9500
C6A H6A 0.9500
C11A C16A 1.389(6)
C11A C12A 1.390(5)
C12A C13A 1.407(6)
C13A C14A 1.391(6)
C13A H13A 0.9500
C14A C15A 1.373(5)
C14A H14A 0.9500
C15A C16A 1.369(6)
C15A H15A 0.9500
C16A H16A 0.9500

loop_
_geom_hbond_atom_site_label_D
_geom_hbond_atom_site_label_H
_geom_hbond_atom_site_label_A
_geom_hbond_site_symmetry_A
_geom_hbond_distance_DH
_geom_hbond_distance_HA
_geom_hbond_distance_DA
_geom_hbond_angle_DHA
O2 H2 O1 3_656 0.84 2.07 2.884(4) 164
O2A H2A O1A 3_556 0.84 2.06 2.888(4) 170

loop_
_geom_torsion_atom_site_label_1
_geom_torsion_atom_site_label_2
_geom_torsion_atom_site_label_3
_geom_torsion_atom_site_label_4
_geom_torsion
O2 B1 O1 C11 178.1(4)
C1 B1 O1 C11 -2.0(6)
O2 B1 C1 C6 0.9(7)
O1 B1 C1 C6 -178.9(4)
O2 B1 C1 C2 -178.1(4)
O1 B1 C1 C2 2.0(6)
C6 C1 C2 C3 0.9(6)
B1 C1 C2 C3 180.0(4)
C6 C1 C2 C12 180.0(4)
B1 C1 C2 C12 -1.0(5)
C1 C2 C3 C4 -1.2(6)
C12 C2 C3 C4 179.7(4)
C2 C3 C4 C5 0.9(7)
C3 C4 C5 C6 -0.4(7)
C4 C5 C6 C1 0.1(7)
C2 C1 C6 C5 -0.4(6)
B1 C1 C6 C5 -179.4(4)
B1 O1 C11 C16 -179.5(4)
B1 O1 C11 C12 0.9(6)
O1 C11 C12 C13 -179.6(3)
C16 C11 C12 C13 0.9(6)
O1 C11 C12 C2 0.2(6)
C16 C11 C12 C2 -179.3(3)
C3 C2 C12 C13 -1.3(6)
C1 C2 C12 C13 179.6(3)
C3 C2 C12 C11 178.9(4)
C1 C2 C12 C11 -0.1(6)
C11 C12 C13 C14 -2.6(6)
C2 C12 C13 C14 177.6(4)
C12 C13 C14 C15 3.0(7)
C13 C14 C15 C16 -1.5(6)
C14 C15 C16 C11 -0.1(6)
O1 C11 C16 C15 -179.2(3)
C12 C11 C16 C15 0.4(6)
O2A B1A O1A C11A -177.8(3)
C1A B1A O1A C11A 1.1(5)
O2A B1A C1A C6A -1.5(6)
O1A B1A C1A C6A 179.6(3)
O2A B1A C1A C2A 177.9(3)
O1A B1A C1A C2A -0.9(5)
C6A C1A C2A C3A -0.6(5)
B1A C1A C2A C3A 179.9(3)
C6A C1A C2A C12A 179.6(3)
B1A C1A C2A C12A 0.2(5)
C1A C2A C3A C4A 0.9(5)
C12A C2A C3A C4A -179.4(3)
C2A C3A C4A C5A -0.9(6)
C3A C4A C5A C6A 0.7(6)
C4A C5A C6A C1A -0.4(6)
C2A C1A C6A C5A 0.4(6)
B1A C1A C6A C5A 179.8(3)
B1A O1A C11A C16A -178.9(3)
B1A O1A C11A C12A -0.5(5)
O1A C11A C12A C13A -179.3(3)
C16A C11A C12A C13A -1.0(5)
O1A C11A C12A C2A -0.3(5)
C16A C11A C12A C2A 178.0(3)
C3A C2A C12A C11A -179.4(3)
C1A C2A C12A C11A 0.4(5)
C3A C2A C12A C13A -0.3(5)
C1A C2A C12A C13A 179.4(3)
C11A C12A C13A C14A 2.0(5)
C2A C12A C13A C14A -177.1(3)
C12A C13A C14A C15A -1.9(6)
C13A C14A C15A C16A 0.8(6)
C14A C15A C16A C11A 0.1(6)
O1A C11A C16A C15A 178.5(3)
C12A C11A C16A C15A 0.1(6)
